data_7108336
loop_
_publ_author_name
'Steffi Roters'
'Alexander Hepp'
'J. Chris Slootweg'
'Koop Lammertsma'
'Werner Uhl'

_publ_section_title
;
 Alkynide and acetonitrile activation by strained AlPC2 heterocycles
;
_journal_name_full Chem.Commun.
_journal_page_first 9616
_journal_paper_doi 10.1039/c2cc33300g
_journal_volume 48
_journal_year 2012
_chemical_formula_sum 'C54 H80 Al F2 N P2'
_chemical_formula_weight 870.11
_chemical_name_systematic
;
?
;
_space_group_IT_number 2
_symmetry_cell_setting triclinic
_symmetry_space_group_name_Hall '-P 1'
_symmetry_space_group_name_H-M 'P -1'
_atom_sites_solution_hydrogens geom
_atom_sites_solution_primary direct
_atom_sites_solution_secondary difmap
_audit_creation_method SHELXL-97
_cell_angle_alpha 76.0130(10)
_cell_angle_beta 85.9320(10)
_cell_angle_gamma 63.7400(10)
_cell_formula_units_Z 2
_cell_length_a 12.0290(3)
_cell_length_b 13.5846(3)
_cell_length_c 18.2054(4)
_cell_measurement_reflns_used 6263
_cell_measurement_temperature 153(2)
_cell_measurement_theta_max 72.150
_cell_measurement_theta_min 2.504
_cell_volume 2586.59(11)
_computing_cell_refinement 'Bruker SAINT+'
_computing_data_collection 'Bruker SMART'
_computing_data_reduction 'Bruker SHELXTL'
_computing_molecular_graphics 'Bruker SHELXTL'
_computing_publication_material 'Bruker SHELXTL'
_computing_structure_refinement 'SHELXL-97 (Sheldrick, 1997)'
_computing_structure_solution 'SHELXS-97 (Sheldrick, 1990)'
_diffrn_ambient_temperature 153(2)
_diffrn_measured_fraction_theta_full 0.910
_diffrn_measured_fraction_theta_max 0.910
_diffrn_measurement_device_type 'CCD area detector'
_diffrn_measurement_method 'omega scans'
_diffrn_radiation_monochromator graphite
_diffrn_radiation_source 'rotating anode'
_diffrn_radiation_type CuK\a
_diffrn_radiation_wavelength 1.54178
_diffrn_reflns_av_R_equivalents 0.0333
_diffrn_reflns_av_sigmaI/netI 0.0572
_diffrn_reflns_limit_h_max 13
_diffrn_reflns_limit_h_min -14
_diffrn_reflns_limit_k_max 15
_diffrn_reflns_limit_k_min -15
_diffrn_reflns_limit_l_max 21
_diffrn_reflns_limit_l_min -21
_diffrn_reflns_number 14529
_diffrn_reflns_theta_full 65.00
_diffrn_reflns_theta_max 65.00
_diffrn_reflns_theta_min 3.73
_exptl_absorpt_coefficient_mu 1.241
_exptl_absorpt_correction_T_max 0.9637
_exptl_absorpt_correction_T_min 0.8965
_exptl_absorpt_correction_type empirical
_exptl_absorpt_process_details SADABS
_exptl_crystal_colour yellow
_exptl_crystal_density_diffrn 1.117
_exptl_crystal_density_method 'not measured'
_exptl_crystal_description block
_exptl_crystal_F_000 944
_exptl_crystal_size_max 0.09
_exptl_crystal_size_mid 0.05
_exptl_crystal_size_min 0.03
_refine_diff_density_max 0.888
_refine_diff_density_min -0.563
_refine_diff_density_rms 0.065
_refine_ls_extinction_method none
_refine_ls_goodness_of_fit_ref 1.026
_refine_ls_hydrogen_treatment mixed
_refine_ls_matrix_type full
_refine_ls_number_parameters 529
_refine_ls_number_reflns 8002
_refine_ls_number_restraints 18
_refine_ls_restrained_S_all 1.028
_refine_ls_R_factor_all 0.0902
_refine_ls_R_factor_gt 0.0630
_refine_ls_shift/su_max 0.014
_refine_ls_shift/su_mean 0.000
_refine_ls_structure_factor_coef Fsqd
_refine_ls_weighting_details 'calc w=1/[\s^2^(Fo^2^)+(0.1024P)^2^+1.7856P] where P=(Fo^2^+2Fc^2^)/3'
_refine_ls_weighting_scheme calc
_refine_ls_wR_factor_gt 0.1643
_refine_ls_wR_factor_ref 0.1823
_reflns_number_gt 5840
_reflns_number_total 8002
_reflns_threshold_expression >2sigma(I)
_cod_data_source_file c2cc33300g.txt
_cod_data_source_block sad1d
_cod_original_cell_volume 2586.59(10)
_cod_original_sg_symbol_H-M P-1
_cod_database_code 7108336

loop_
_symmetry_equiv_pos_as_xyz
'x, y, z'
'-x, -y, -z'

loop_
_atom_site_label
_atom_site_type_symbol
_atom_site_fract_x
_atom_site_fract_y
_atom_site_fract_z
_atom_site_U_iso_or_equiv
_atom_site_adp_type
_atom_site_occupancy
_atom_site_symmetry_multiplicity
_atom_site_calc_flag
_atom_site_refinement_flags
_atom_site_disorder_assembly
_atom_site_disorder_group
P1 P 0.10688(7) 0.80393(7) 0.22027(5) 0.0211(2) Uani 1 1 d . . .
C11 C 0.1030(3) 0.9444(3) 0.19067(18) 0.0222(7) Uani 1 1 d . . .
C12 C 0.2001(3) 0.9560(3) 0.14587(19) 0.0254(7) Uani 1 1 d . . .
C121 C 0.3066(3) 0.8616(3) 0.1197(2) 0.0306(8) Uani 1 1 d . . .
H12A H 0.3593 0.8907 0.0898 0.037 Uiso 1 1 calc R . .
H12B H 0.2750 0.8298 0.0896 0.037 Uiso 1 1 calc R . .
H12C H 0.3534 0.8043 0.1629 0.037 Uiso 1 1 calc R . .
C13 C 0.2000(3) 1.0619(3) 0.1249(2) 0.0290(8) Uani 1 1 d . . .
H13 H 0.2653 1.0699 0.0944 0.035 Uiso 1 1 calc R . .
C14 C 0.1097(3) 1.1556(3) 0.1463(2) 0.0306(8) Uani 1 1 d . . .
C141 C 0.1127(4) 1.2687(3) 0.1240(2) 0.0434(10) Uani 1 1 d . . .
H14A H 0.0510 1.3178 0.0843 0.052 Uiso 1 1 calc R . .
H14B H 0.1932 1.2590 0.1063 0.052 Uiso 1 1 calc R . .
H14C H 0.0958 1.3015 0.1671 0.052 Uiso 1 1 calc R . .
C15 C 0.0157(3) 1.1429(3) 0.1889(2) 0.0293(8) Uani 1 1 d . . .
H15 H -0.0487 1.2079 0.2030 0.035 Uiso 1 1 calc R . .
C16 C 0.0099(3) 1.0398(3) 0.21258(19) 0.0254(7) Uani 1 1 d . . .
C161 C -0.0968(3) 1.0400(3) 0.2612(2) 0.0377(9) Uani 1 1 d . . .
H16A H -0.0657 0.9953 0.3113 0.045 Uiso 1 1 calc R . .
H16B H -0.1408 1.0088 0.2396 0.045 Uiso 1 1 calc R . .
H16C H -0.1520 1.1161 0.2636 0.045 Uiso 1 1 calc R . .
P2 P 0.34334(7) 0.59673(7) 0.21956(5) 0.0242(2) Uani 1 1 d . . .
C21 C 0.3823(3) 0.4564(3) 0.2838(2) 0.0278(8) Uani 1 1 d . . .
C22 C 0.5082(3) 0.3763(3) 0.2853(2) 0.0316(8) Uani 1 1 d . . .
C221 C 0.6026(3) 0.3968(3) 0.2330(3) 0.0443(10) Uani 1 1 d . . .
H22A H 0.6817 0.3321 0.2444 0.053 Uiso 1 1 calc R . .
H22B H 0.6092 0.4619 0.2397 0.053 Uiso 1 1 calc R . .
H22C H 0.5770 0.4094 0.1814 0.053 Uiso 1 1 calc R . .
C23 C 0.5461(4) 0.2709(3) 0.3352(2) 0.0401(10) Uani 1 1 d . . .
H23 H 0.6309 0.2161 0.3356 0.048 Uiso 1 1 calc R . .
C24 C 0.4672(4) 0.2421(3) 0.3841(2) 0.0428(10) Uani 1 1 d . . .
C241 C 0.5115(5) 0.1265(4) 0.4385(3) 0.0653(15) Uani 1 1 d . . .
H24A H 0.5095 0.0735 0.4126 0.078 Uiso 1 1 calc R . .
H24B H 0.4581 0.1311 0.4806 0.078 Uiso 1 1 calc R . .
H24C H 0.5948 0.1019 0.4565 0.078 Uiso 1 1 calc R . .
C25 C 0.3440(4) 0.3206(3) 0.3809(2) 0.0425(10) Uani 1 1 d . . .
H25 H 0.2873 0.3011 0.4139 0.051 Uiso 1 1 calc R . .
C26 C 0.2998(3) 0.4267(3) 0.3313(2) 0.0334(9) Uani 1 1 d . . .
C261 C 0.1646(3) 0.5059(3) 0.3302(3) 0.0443(11) Uani 1 1 d . . .
H26A H 0.1214 0.4666 0.3606 0.053 Uiso 1 1 calc R . .
H26B H 0.1311 0.5334 0.2791 0.053 Uiso 1 1 calc R . .
H26C H 0.1547 0.5683 0.3503 0.053 Uiso 1 1 calc R . .
C31 C 0.1245(3) 0.7418(3) 0.14023(18) 0.0222(7) Uani 1 1 d . . .
C32 C 0.2192(3) 0.6365(3) 0.14764(19) 0.0242(7) Uani 1 1 d . . .
C33 C 0.2482(3) 0.5604(3) 0.0914(2) 0.0312(8) Uani 1 1 d . . .
C331 C 0.1324(4) 0.5833(4) 0.0470(2) 0.0420(10) Uani 1 1 d . . .
H33A H 0.0704 0.5777 0.0818 0.050 Uiso 1 1 calc R . .
H33B H 0.1536 0.5289 0.0169 0.050 Uiso 1 1 calc R . .
H33C H 0.1004 0.6579 0.0145 0.050 Uiso 1 1 calc R . .
C332 C 0.3429(4) 0.5791(4) 0.0355(3) 0.0488(11) Uani 1 1 d . . .
H33D H 0.3053 0.6543 0.0041 0.059 Uiso 1 1 calc R . .
H33E H 0.3688 0.5256 0.0043 0.059 Uiso 1 1 calc R . .
H33F H 0.4136 0.5691 0.0632 0.059 Uiso 1 1 calc R . .
C333 C 0.3052(5) 0.4352(3) 0.1318(3) 0.0531(12) Uani 1 1 d . . .
H33G H 0.3833 0.4147 0.1560 0.064 Uiso 1 1 calc R . .
H33H H 0.3180 0.3907 0.0955 0.064 Uiso 1 1 calc R . .
H33I H 0.2501 0.4216 0.1692 0.064 Uiso 1 1 calc R . .
C41 C 0.2544(3) 0.7083(3) 0.27019(18) 0.0221(7) Uani 1 1 d . . .
C42 C 0.2849(3) 0.7427(3) 0.32557(19) 0.0281(8) Uani 1 1 d . . .
H42 H 0.2212 0.8133 0.3329 0.034 Uiso 1 1 calc R . .
C43 C 0.3963(3) 0.6957(3) 0.3789(2) 0.0362(9) Uani 1 1 d . . .
C431 C 0.4512(4) 0.7813(4) 0.3606(3) 0.0578(13) Uani 1 1 d . . .
H43A H 0.5173 0.7589 0.3967 0.069 Uiso 1 1 calc R . .
H43B H 0.3877 0.8547 0.3629 0.069 Uiso 1 1 calc R . .
H43C H 0.4828 0.7839 0.3106 0.069 Uiso 1 1 calc R . .
C432 C 0.4966(4) 0.5800(4) 0.3726(3) 0.0520(12) Uani 1 1 d . . .
H43D H 0.4650 0.5248 0.3885 0.062 Uiso 1 1 calc R . .
H43E H 0.5675 0.5596 0.4043 0.062 Uiso 1 1 calc R . .
H43F H 0.5203 0.5828 0.3209 0.062 Uiso 1 1 calc R . .
C433 C 0.3496(5) 0.6912(5) 0.4596(2) 0.0662(15) Uani 1 1 d . . .
H43G H 0.3120 0.6402 0.4713 0.079 Uiso 1 1 calc R . .
H43H H 0.2895 0.7653 0.4633 0.079 Uiso 1 1 calc R . .
H43I H 0.4181 0.6652 0.4948 0.079 Uiso 1 1 calc R . .
C51 C -0.0254(3) 0.7950(3) 0.26939(18) 0.0227(7) Uani 1 1 d . . .
C52 C -0.0118(3) 0.7704(3) 0.3456(2) 0.0312(8) Uani 1 1 d . . .
H52 H 0.0661 0.7608 0.3640 0.037 Uiso 1 1 calc R . .
C53 C -0.0984(4) 0.7557(3) 0.4067(2) 0.0348(9) Uani 1 1 d . . .
C531 C -0.1707(4) 0.8667(4) 0.4299(2) 0.0519(12) Uani 1 1 d . . .
H53A H -0.1138 0.8904 0.4457 0.062 Uiso 1 1 calc R . .
H53B H -0.2221 0.8568 0.4711 0.062 Uiso 1 1 calc R . .
H53C H -0.2217 0.9230 0.3877 0.062 Uiso 1 1 calc R . .
C532 C -0.0227(4) 0.6657(4) 0.4749(2) 0.0518(11) Uani 1 1 d . . .
H53D H 0.0216 0.5949 0.4609 0.062 Uiso 1 1 calc R . .
H53E H -0.0772 0.6584 0.5148 0.062 Uiso 1 1 calc R . .
H53F H 0.0352 0.6870 0.4922 0.062 Uiso 1 1 calc R . .
C533 C -0.1898(4) 0.7181(4) 0.3820(2) 0.0515(12) Uani 1 1 d . . .
H53G H -0.2444 0.7765 0.3419 0.062 Uiso 1 1 calc R . .
H53H H -0.2375 0.7039 0.4242 0.062 Uiso 1 1 calc R . .
H53I H -0.1446 0.6503 0.3643 0.062 Uiso 1 1 calc R . .
N1 N -0.0856(3) 0.8748(3) 0.10383(19) 0.0300(7) Uani 1 1 d . . .
H1 H -0.124(3) 0.924(3) 0.0729(18) 0.007(8) Uiso 1 1 d . . .
C61 C 0.0326(3) 0.8237(3) 0.07796(19) 0.0246(7) Uani 1 1 d . . .
C62 C 0.0696(3) 0.8538(3) 0.0088(2) 0.0330(8) Uani 1 1 d . . .
H62A H 0.0119 0.9162 -0.0281 0.040 Uiso 1 1 calc R . .
H62B H 0.1540 0.8131 -0.0041 0.040 Uiso 1 1 calc R . .
Al1 Al -0.15813(9) 0.82369(8) 0.18981(6) 0.0252(3) Uani 1 1 d . . .
C71 C -0.3246(3) 0.9437(3) 0.2094(2) 0.0283(8) Uani 1 1 d . . .
H71A H -0.3743 0.9045 0.2283 0.034 Uiso 1 1 calc R . .
H71B H -0.3096 0.9684 0.2513 0.034 Uiso 1 1 calc R . .
C72 C -0.4107(3) 1.0525(3) 0.1527(2) 0.0353(9) Uani 1 1 d . . .
C721 C -0.4388(4) 1.0259(3) 0.0815(2) 0.0459(10) Uani 1 1 d . . .
H72A H -0.3631 0.9913 0.0566 0.055 Uiso 1 1 calc R . .
H72B H -0.4945 1.0946 0.0479 0.055 Uiso 1 1 calc R . .
H72C H -0.4765 0.9752 0.0951 0.055 Uiso 1 1 calc R . .
C722 C -0.5341(4) 1.1110(4) 0.1902(3) 0.0512(12) Uani 1 1 d . . .
H72D H -0.5722 1.0606 0.2047 0.061 Uiso 1 1 calc R . .
H72E H -0.5885 1.1781 0.1549 0.061 Uiso 1 1 calc R . .
H72F H -0.5184 1.1307 0.2343 0.061 Uiso 1 1 calc R . .
C723 C -0.3535(4) 1.1358(3) 0.1307(3) 0.0508(12) Uani 1 1 d . . .
H72G H -0.3444 1.1591 0.1747 0.061 Uiso 1 1 calc R . .
H72H H -0.4067 1.2005 0.0933 0.061 Uiso 1 1 calc R . .
H72I H -0.2736 1.0998 0.1103 0.061 Uiso 1 1 calc R . .
C81 C -0.1451(3) 0.6705(3) 0.1914(2) 0.0300(8) Uani 1 1 d . . .
H81A H -0.0624 0.6270 0.1773 0.036 Uiso 1 1 calc R . .
H81B H -0.1508 0.6363 0.2433 0.036 Uiso 1 1 calc R . .
C82 C -0.2323(3) 0.6512(3) 0.1447(2) 0.0324(8) Uani 1 1 d . . .
C821 C -0.2416(4) 0.7156(4) 0.0621(2) 0.0541(12) Uani 1 1 d . . .
H82A H -0.2888 0.6966 0.0323 0.065 Uiso 1 1 calc R . .
H82B H -0.1599 0.6952 0.0430 0.065 Uiso 1 1 calc R . .
H82C H -0.2820 0.7953 0.0590 0.065 Uiso 1 1 calc R . .
C822 C -0.3598(4) 0.6898(4) 0.1769(3) 0.0540(12) Uani 1 1 d . . .
H82D H -0.4128 0.6764 0.1476 0.065 Uiso 1 1 calc R . .
H82E H -0.3939 0.7691 0.1750 0.065 Uiso 1 1 calc R . .
H82F H -0.3539 0.6486 0.2285 0.065 Uiso 1 1 calc R . .
C823 C -0.1823(4) 0.5262(3) 0.1450(3) 0.0494(11) Uani 1 1 d . . .
H82G H -0.1723 0.4827 0.1963 0.059 Uiso 1 1 calc R . .
H82H H -0.1036 0.5017 0.1217 0.059 Uiso 1 1 calc R . .
H82I H -0.2396 0.5157 0.1173 0.059 Uiso 1 1 calc R . .
F1 F 0.1074(16) -0.0151(10) 0.4227(11) 0.261(9) Uiso 0.583(9) 1 d PD A 1
F2 F 0.2404(9) 0.0790(8) 0.3583(6) 0.152(4) Uiso 0.583(9) 1 d PD A 1
C1 C 0.0475(4) 0.1052(3) 0.3935(3) 0.059(2) Uiso 0.583(9) 1 d PGD A 1
C2 C 0.1200(5) 0.1574(4) 0.3576(4) 0.083(3) Uiso 0.583(9) 1 d PGD A 1
C3 C 0.0670(6) 0.2739(4) 0.3301(4) 0.069(3) Uiso 0.583(9) 1 d PGD A 1
H3 H 0.1171 0.3099 0.3053 0.083 Uiso 0.583(9) 1 calc PR A 1
C4 C -0.0585(7) 0.3383(3) 0.3387(4) 0.076(3) Uiso 0.583(9) 1 d PGD A 1
H4 H -0.0951 0.4188 0.3197 0.091 Uiso 0.583(9) 1 calc PR A 1
C5 C -0.1310(5) 0.2862(3) 0.3746(4) 0.076(3) Uiso 0.583(9) 1 d PGD A 1
H5 H -0.2177 0.3307 0.3805 0.091 Uiso 0.583(9) 1 calc PR A 1
C6 C -0.0780(4) 0.1696(3) 0.4020(3) 0.063(2) Uiso 0.583(9) 1 d PGD A 1
H6 H -0.1281 0.1336 0.4269 0.076 Uiso 0.583(9) 1 calc PR A 1
F1A F -0.1253(4) 0.1274(4) 0.4271(4) 0.131(5) Uiso 0.417(9) 1 d PGD A 2
F2A F 0.1009(5) -0.0082(3) 0.4184(4) 0.065(3) Uiso 0.417(9) 1 d PGD A 2
C1A C -0.0293(9) 0.1642(7) 0.3907(5) 0.065(4) Uiso 0.417(9) 1 d PGD A 2
C2A C 0.0947(10) 0.0897(5) 0.3875(6) 0.087(5) Uiso 0.417(9) 1 d PGD A 2
C3A C 0.1777(8) 0.1299(7) 0.3521(7) 0.121(7) Uiso 0.417(9) 1 d PGD A 2
H3A H 0.2634 0.0785 0.3498 0.145 Uiso 0.417(9) 1 calc PR A 2
C4A C 0.1368(8) 0.2445(8) 0.3199(6) 0.065(4) Uiso 0.417(9) 1 d PGD A 2
H4A H 0.1942 0.2723 0.2955 0.078 Uiso 0.417(9) 1 calc PR A 2
C5A C 0.0129(9) 0.3190(6) 0.3232(5) 0.045(3) Uiso 0.417(9) 1 d PGD A 2
H5A H -0.0154 0.3982 0.3010 0.054 Uiso 0.417(9) 1 calc PR A 2
C6A C -0.0702(7) 0.2789(7) 0.3586(5) 0.072(4) Uiso 0.417(9) 1 d PGD A 2
H6A H -0.1558 0.3303 0.3608 0.087 Uiso 0.417(9) 1 calc PR A 2

loop_
_atom_site_aniso_label
_atom_site_aniso_U_11
_atom_site_aniso_U_22
_atom_site_aniso_U_33
_atom_site_aniso_U_23
_atom_site_aniso_U_13
_atom_site_aniso_U_12
P1 0.0173(4) 0.0202(4) 0.0247(4) -0.0054(3) -0.0002(3) -0.0070(3)
C11 0.0204(16) 0.0211(16) 0.0252(17) -0.0059(14) -0.0061(14) -0.0079(13)
C12 0.0238(16) 0.0224(17) 0.0272(18) -0.0036(15) -0.0040(14) -0.0081(14)
C121 0.0246(17) 0.0256(18) 0.040(2) -0.0035(16) 0.0043(16) -0.0119(15)
C13 0.0270(17) 0.0281(18) 0.0308(19) -0.0027(16) -0.0015(15) -0.0129(15)
C14 0.0360(19) 0.0241(18) 0.0320(19) -0.0031(16) -0.0076(16) -0.0139(16)
C141 0.052(2) 0.028(2) 0.053(3) -0.0112(19) 0.006(2) -0.0195(18)
C15 0.0273(17) 0.0235(18) 0.035(2) -0.0124(16) -0.0016(16) -0.0066(14)
C16 0.0235(16) 0.0270(18) 0.0261(17) -0.0080(15) -0.0034(14) -0.0100(14)
C161 0.0307(19) 0.030(2) 0.056(2) -0.0207(19) 0.0100(18) -0.0119(16)
P2 0.0191(4) 0.0200(4) 0.0311(5) -0.0037(4) 0.0005(4) -0.0074(3)
C21 0.0290(18) 0.0177(16) 0.0325(19) -0.0037(15) -0.0001(16) -0.0074(14)
C22 0.0266(18) 0.0244(18) 0.040(2) -0.0062(16) -0.0001(16) -0.0084(15)
C221 0.0245(18) 0.032(2) 0.067(3) -0.006(2) 0.0035(19) -0.0072(16)
C23 0.0313(19) 0.0258(19) 0.052(2) -0.0049(18) -0.0002(19) -0.0041(16)
C24 0.044(2) 0.0247(19) 0.047(2) 0.0009(18) 0.001(2) -0.0078(17)
C241 0.066(3) 0.033(2) 0.068(3) 0.011(2) 0.004(3) -0.008(2)
C25 0.047(2) 0.032(2) 0.043(2) -0.0015(18) 0.013(2) -0.0164(18)
C26 0.034(2) 0.0235(18) 0.036(2) -0.0021(16) 0.0038(17) -0.0094(15)
C261 0.033(2) 0.032(2) 0.058(3) 0.002(2) 0.012(2) -0.0127(17)
C31 0.0200(15) 0.0215(16) 0.0251(17) -0.0039(14) 0.0023(14) -0.0103(13)
C32 0.0208(16) 0.0243(17) 0.0276(18) -0.0038(15) 0.0036(14) -0.0116(14)
C33 0.0280(18) 0.0292(19) 0.038(2) -0.0131(17) 0.0031(16) -0.0113(15)
C331 0.037(2) 0.048(2) 0.049(2) -0.030(2) 0.0040(19) -0.0170(19)
C332 0.041(2) 0.058(3) 0.056(3) -0.035(2) 0.021(2) -0.021(2)
C333 0.073(3) 0.028(2) 0.055(3) -0.016(2) -0.009(2) -0.015(2)
C41 0.0165(15) 0.0213(16) 0.0269(17) -0.0019(14) 0.0007(14) -0.0088(13)
C42 0.0249(17) 0.0283(18) 0.0305(19) -0.0051(16) 0.0000(15) -0.0119(15)
C43 0.0300(19) 0.041(2) 0.036(2) -0.0079(18) -0.0092(17) -0.0129(17)
C431 0.040(2) 0.059(3) 0.083(4) -0.027(3) -0.012(2) -0.022(2)
C432 0.040(2) 0.048(3) 0.058(3) -0.010(2) -0.022(2) -0.008(2)
C433 0.059(3) 0.082(4) 0.037(2) -0.011(3) -0.015(2) -0.012(3)
C51 0.0194(15) 0.0206(16) 0.0260(17) -0.0041(14) 0.0017(14) -0.0077(13)
C52 0.0256(17) 0.0299(19) 0.036(2) -0.0085(16) -0.0010(16) -0.0091(15)
C53 0.037(2) 0.040(2) 0.0284(19) -0.0091(17) 0.0032(16) -0.0175(17)
C531 0.055(3) 0.062(3) 0.037(2) -0.019(2) 0.017(2) -0.023(2)
C532 0.048(3) 0.062(3) 0.037(2) -0.003(2) 0.008(2) -0.022(2)
C533 0.047(2) 0.082(3) 0.036(2) -0.012(2) 0.012(2) -0.040(2)
N1 0.0215(14) 0.0278(16) 0.0310(17) 0.0016(15) -0.0042(14) -0.0057(13)
C61 0.0247(17) 0.0226(17) 0.0274(18) -0.0091(14) 0.0011(15) -0.0096(14)
C62 0.0300(18) 0.031(2) 0.0277(19) -0.0036(16) 0.0011(16) -0.0059(15)
Al1 0.0187(5) 0.0257(5) 0.0294(5) -0.0056(4) 0.0006(4) -0.0086(4)
C71 0.0236(17) 0.0295(18) 0.0345(19) -0.0098(16) 0.0024(15) -0.0131(15)
C72 0.0246(18) 0.0268(19) 0.048(2) -0.0089(18) -0.0010(17) -0.0054(15)
C721 0.035(2) 0.039(2) 0.048(2) -0.002(2) -0.0116(19) -0.0041(18)
C722 0.030(2) 0.040(2) 0.074(3) -0.021(2) -0.001(2) -0.0026(18)
C723 0.046(2) 0.027(2) 0.069(3) 0.002(2) -0.005(2) -0.0127(18)
C81 0.0257(17) 0.0307(19) 0.0319(19) -0.0102(16) 0.0030(15) -0.0096(15)
C82 0.0267(18) 0.0298(19) 0.042(2) -0.0145(17) 0.0028(16) -0.0104(15)
C821 0.057(3) 0.065(3) 0.045(3) -0.014(2) -0.012(2) -0.028(2)
C822 0.033(2) 0.052(3) 0.093(4) -0.038(3) 0.016(2) -0.024(2)
C823 0.041(2) 0.043(2) 0.069(3) -0.027(2) 0.001(2) -0.015(2)

loop_
_atom_type_symbol
_atom_type_description
_atom_type_scat_dispersion_real
_atom_type_scat_dispersion_imag
_atom_type_scat_source
C C 0.0181 0.0091 'International Tables Vol C Tables 4.2.6.8 and 6.1.1.4'
H H 0.0000 0.0000 'International Tables Vol C Tables 4.2.6.8 and 6.1.1.4'
N N 0.0311 0.0180 'International Tables Vol C Tables 4.2.6.8 and 6.1.1.4'
F F 0.0727 0.0534 'International Tables Vol C Tables 4.2.6.8 and 6.1.1.4'
Al Al 0.2130 0.2455 'International Tables Vol C Tables 4.2.6.8 and 6.1.1.4'
P P 0.2955 0.4335 'International Tables Vol C Tables 4.2.6.8 and 6.1.1.4'

loop_
_geom_angle_atom_site_label_1
_geom_angle_atom_site_label_2
_geom_angle_atom_site_label_3
_geom_angle
C51 P1 C31 106.29(15)
C51 P1 C41 114.01(15)
C31 P1 C41 99.40(15)
C51 P1 C11 116.82(15)
C31 P1 C11 111.28(15)
C41 P1 C11 107.68(14)
C16 C11 C12 119.2(3)
C16 C11 P1 122.6(3)
C12 C11 P1 118.2(2)
C13 C12 C11 118.6(3)
C13 C12 C121 116.3(3)
C11 C12 C121 125.1(3)
C12 C121 H12A 109.5
C12 C121 H12B 109.5
H12A C121 H12B 109.5
C12 C121 H12C 109.5
H12A C121 H12C 109.5
H12B C121 H12C 109.5
C14 C13 C12 122.6(3)
C14 C13 H13 118.7
C12 C13 H13 118.7
C15 C14 C13 117.9(3)
C15 C14 C141 120.5(3)
C13 C14 C141 121.7(3)
C14 C141 H14A 109.5
C14 C141 H14B 109.5
H14A C141 H14B 109.5
C14 C141 H14C 109.5
H14A C141 H14C 109.5
H14B C141 H14C 109.5
C14 C15 C16 122.9(3)
C14 C15 H15 118.6
C16 C15 H15 118.6
C15 C16 C11 118.8(3)
C15 C16 C161 116.0(3)
C11 C16 C161 125.2(3)
C16 C161 H16A 109.5
C16 C161 H16B 109.5
H16A C161 H16B 109.5
C16 C161 H16C 109.5
H16A C161 H16C 109.5
H16B C161 H16C 109.5
C41 P2 C21 109.72(15)
C41 P2 C32 96.80(15)
C21 P2 C32 112.15(15)
C26 C21 C22 119.3(3)
C26 C21 P2 125.5(3)
C22 C21 P2 115.2(3)
C23 C22 C21 118.6(3)
C23 C22 C221 117.7(3)
C21 C22 C221 123.6(3)
C22 C221 H22A 109.5
C22 C221 H22B 109.5
H22A C221 H22B 109.5
C22 C221 H22C 109.5
H22A C221 H22C 109.5
H22B C221 H22C 109.5
C24 C23 C22 122.7(3)
C24 C23 H23 118.7
C22 C23 H23 118.7
C23 C24 C25 118.0(3)
C23 C24 C241 121.5(4)
C25 C24 C241 120.5(4)
C24 C241 H24A 109.5
C24 C241 H24B 109.5
H24A C241 H24B 109.5
C24 C241 H24C 109.5
H24A C241 H24C 109.5
H24B C241 H24C 109.5
C24 C25 C26 122.1(4)
C24 C25 H25 118.9
C26 C25 H25 118.9
C25 C26 C21 119.3(3)
C25 C26 C261 118.8(3)
C21 C26 C261 121.9(3)
C26 C261 H26A 109.5
C26 C261 H26B 109.5
H26A C261 H26B 109.5
C26 C261 H26C 109.5
H26A C261 H26C 109.5
H26B C261 H26C 109.5
C32 C31 C61 134.3(3)
C32 C31 P1 115.4(3)
C61 C31 P1 110.3(2)
C31 C32 C33 126.1(3)
C31 C32 P2 115.3(3)
C33 C32 P2 116.9(2)
C333 C33 C331 106.4(3)
C333 C33 C332 107.5(3)
C331 C33 C332 109.2(3)
C333 C33 C32 111.7(3)
C331 C33 C32 112.6(3)
C332 C33 C32 109.1(3)
C33 C331 H33A 109.5
C33 C331 H33B 109.5
H33A C331 H33B 109.5
C33 C331 H33C 109.5
H33A C331 H33C 109.5
H33B C331 H33C 109.5
C33 C332 H33D 109.5
C33 C332 H33E 109.5
H33D C332 H33E 109.5
C33 C332 H33F 109.5
H33D C332 H33F 109.5
H33E C332 H33F 109.5
C33 C333 H33G 109.5
C33 C333 H33H 109.5
H33G C333 H33H 109.5
C33 C333 H33I 109.5
H33G C333 H33I 109.5
H33H C333 H33I 109.5
C42 C41 P1 115.7(3)
C42 C41 P2 133.1(3)
P1 C41 P2 109.87(18)
C41 C42 C43 134.6(3)
C41 C42 H42 112.7
C43 C42 H42 112.7
C42 C43 C432 114.5(3)
C42 C43 C433 107.5(3)
C432 C43 C433 110.5(4)
C42 C43 C431 106.5(3)
C432 C43 C431 109.2(3)
C433 C43 C431 108.3(4)
C43 C431 H43A 109.5
C43 C431 H43B 109.5
H43A C431 H43B 109.5
C43 C431 H43C 109.5
H43A C431 H43C 109.5
H43B C431 H43C 109.5
C43 C432 H43D 109.5
C43 C432 H43E 109.5
H43D C432 H43E 109.5
C43 C432 H43F 109.5
H43D C432 H43F 109.5
H43E C432 H43F 109.5
C43 C433 H43G 109.5
C43 C433 H43H 109.5
H43G C433 H43H 109.5
C43 C433 H43I 109.5
H43G C433 H43I 109.5
H43H C433 H43I 109.5
C52 C51 P1 113.9(3)
C52 C51 Al1 137.5(3)
P1 C51 Al1 108.64(16)
C51 C52 C53 130.8(3)
C51 C52 H52 114.6
C53 C52 H52 114.6
C52 C53 C531 108.9(3)
C52 C53 C532 109.2(3)
C531 C53 C532 109.1(3)
C52 C53 C533 113.2(3)
C531 C53 C533 109.2(4)
C532 C53 C533 107.3(4)
C53 C531 H53A 109.5
C53 C531 H53B 109.5
H53A C531 H53B 109.5
C53 C531 H53C 109.5
H53A C531 H53C 109.5
H53B C531 H53C 109.5
C53 C532 H53D 109.5
C53 C532 H53E 109.5
H53D C532 H53E 109.5
C53 C532 H53F 109.5
H53D C532 H53F 109.5
H53E C532 H53F 109.5
C53 C533 H53G 109.5
C53 C533 H53H 109.5
H53G C533 H53H 109.5
C53 C533 H53I 109.5
H53G C533 H53I 109.5
H53H C533 H53I 109.5
C61 N1 Al1 129.8(3)
C61 N1 H1 108(2)
Al1 N1 H1 121(2)
C62 C61 N1 125.9(3)
C62 C61 C31 120.9(3)
N1 C61 C31 112.3(3)
C61 C62 H62A 120.0
C61 C62 H62B 120.0
H62A C62 H62B 120.0
N1 Al1 C81 110.71(15)
N1 Al1 C71 112.88(14)
C81 Al1 C71 118.02(15)
N1 Al1 C51 97.44(14)
C81 Al1 C51 105.38(14)
C71 Al1 C51 110.16(14)
C72 C71 Al1 127.5(3)
C72 C71 H71A 105.4
Al1 C71 H71A 105.4
C72 C71 H71B 105.4
Al1 C71 H71B 105.4
H71A C71 H71B 106.0
C721 C72 C723 109.3(4)
C721 C72 C722 108.3(3)
C723 C72 C722 107.5(3)
C721 C72 C71 111.1(3)
C723 C72 C71 111.3(3)
C722 C72 C71 109.1(3)
C72 C721 H72A 109.5
C72 C721 H72B 109.5
H72A C721 H72B 109.5
C72 C721 H72C 109.5
H72A C721 H72C 109.5
H72B C721 H72C 109.5
C72 C722 H72D 109.5
C72 C722 H72E 109.5
H72D C722 H72E 109.5
C72 C722 H72F 109.5
H72D C722 H72F 109.5
H72E C722 H72F 109.5
C72 C723 H72G 109.5
C72 C723 H72H 109.5
H72G C723 H72H 109.5
C72 C723 H72I 109.5
H72G C723 H72I 109.5
H72H C723 H72I 109.5
C82 C81 Al1 123.8(2)
C82 C81 H81A 106.4
Al1 C81 H81A 106.4
C82 C81 H81B 106.4
Al1 C81 H81B 106.4
H81A C81 H81B 106.5
C822 C82 C823 108.6(3)
C822 C82 C821 109.6(4)
C823 C82 C821 107.1(3)
C822 C82 C81 110.5(3)
C823 C82 C81 110.9(3)
C821 C82 C81 110.1(3)
C82 C821 H82A 109.5
C82 C821 H82B 109.5
H82A C821 H82B 109.5
C82 C821 H82C 109.5
H82A C821 H82C 109.5
H82B C821 H82C 109.5
C82 C822 H82D 109.5
C82 C822 H82E 109.5
H82D C822 H82E 109.5
C82 C822 H82F 109.5
H82D C822 H82F 109.5
H82E C822 H82F 109.5
C82 C823 H82G 109.5
C82 C823 H82H 109.5
H82G C823 H82H 109.5
C82 C823 H82I 109.5
H82G C823 H82I 109.5
H82H C823 H82I 109.5
C2 C1 C6 120.0
C2 C1 F1 117.8(9)
C6 C1 F1 122.2(9)
F2 C2 C1 110.0(5)
F2 C2 C3 130.0(5)
C1 C2 C3 120.0
C4 C3 C2 120.0
C4 C3 H3 120.0
C2 C3 H3 120.0
C3 C4 C5 120.0
C3 C4 H4 120.0
C5 C4 H4 120.0
C6 C5 C4 120.0
C6 C5 H5 120.0
C4 C5 H5 120.0
C5 C6 C1 120.0
C5 C6 H6 120.0
C1 C6 H6 120.0
C2A C1A C6A 120.0
C2A C1A F1A 123.3(6)
C6A C1A F1A 116.7(6)
F2A C2A C3A 135.2(7)
F2A C2A C1A 104.7(7)
C3A C2A C1A 120.0
C4A C3A C2A 120.0
C4A C3A H3A 120.0
C2A C3A H3A 120.0
C3A C4A C5A 120.0
C3A C4A H4A 120.0
C5A C4A H4A 120.0
C6A C5A C4A 120.0
C6A C5A H5A 120.0
C4A C5A H5A 120.0
C5A C6A C1A 120.0
C5A C6A H6A 120.0
C1A C6A H6A 120.0

loop_
_geom_bond_atom_site_label_1
_geom_bond_atom_site_label_2
_geom_bond_distance
P1 C51 1.807(3)
P1 C31 1.809(3)
P1 C41 1.811(3)
P1 C11 1.833(3)
C11 C16 1.412(5)
C11 C12 1.421(5)
C12 C13 1.396(5)
C12 C121 1.506(5)
C121 H12A 0.9599
C121 H12B 0.9599
C121 H12C 0.9599
C13 C14 1.381(5)
C13 H13 0.9600
C14 C15 1.376(5)
C14 C141 1.507(5)
C141 H14A 0.9599
C141 H14B 0.9599
C141 H14C 0.9599
C15 C16 1.394(5)
C15 H15 0.9600
C16 C161 1.506(5)
C161 H16A 0.9599
C161 H16B 0.9599
C161 H16C 0.9599
P2 C41 1.842(3)
P2 C21 1.853(3)
P2 C32 1.860(3)
C21 C26 1.399(5)
C21 C22 1.419(5)
C22 C23 1.392(5)
C22 C221 1.507(5)
C221 H22A 0.9599
C221 H22B 0.9599
C221 H22C 0.9599
C23 C24 1.373(6)
C23 H23 0.9600
C24 C25 1.386(5)
C24 C241 1.521(5)
C241 H24A 0.9599
C241 H24B 0.9599
C241 H24C 0.9599
C25 C26 1.391(5)
C25 H25 0.9600
C26 C261 1.500(5)
C261 H26A 0.9599
C261 H26B 0.9599
C261 H26C 0.9599
C31 C32 1.360(4)
C31 C61 1.491(4)
C32 C33 1.543(5)
C33 C333 1.529(5)
C33 C331 1.531(5)
C33 C332 1.538(5)
C331 H33A 0.9599
C331 H33B 0.9599
C331 H33C 0.9599
C332 H33D 0.9599
C332 H33E 0.9599
C332 H33F 0.9599
C333 H33G 0.9599
C333 H33H 0.9599
C333 H33I 0.9599
C41 C42 1.342(5)
C42 C43 1.509(5)
C42 H42 0.9600
C43 C432 1.526(6)
C43 C433 1.532(6)
C43 C431 1.537(6)
C431 H43A 0.9599
C431 H43B 0.9599
C431 H43C 0.9599
C432 H43D 0.9599
C432 H43E 0.9599
C432 H43F 0.9599
C433 H43G 0.9599
C433 H43H 0.9599
C433 H43I 0.9599
C51 C52 1.351(5)
C51 Al1 2.075(3)
C52 C53 1.509(5)
C52 H52 0.9600
C53 C531 1.518(6)
C53 C532 1.518(5)
C53 C533 1.533(6)
C531 H53A 0.9599
C531 H53B 0.9599
C531 H53C 0.9599
C532 H53D 0.9599
C532 H53E 0.9599
C532 H53F 0.9599
C533 H53G 0.9599
C533 H53H 0.9599
C533 H53I 0.9599
N1 C61 1.384(4)
N1 Al1 1.874(3)
N1 H1 0.75(3)
C61 C62 1.336(5)
C62 H62A 0.9600
C62 H62B 0.9600
Al1 C81 2.010(4)
Al1 C71 2.022(3)
C71 C72 1.543(5)
C71 H71A 0.9600
C71 H71B 0.9600
C72 C721 1.524(6)
C72 C723 1.531(5)
C72 C722 1.541(5)
C721 H72A 0.9599
C721 H72B 0.9599
C721 H72C 0.9599
C722 H72D 0.9599
C722 H72E 0.9599
C722 H72F 0.9599
C723 H72G 0.9599
C723 H72H 0.9599
C723 H72I 0.9599
C81 C82 1.539(5)
C81 H81A 0.9600
C81 H81B 0.9600
C82 C822 1.510(5)
C82 C823 1.528(5)
C82 C821 1.531(6)
C821 H82A 0.9599
C821 H82B 0.9599
C821 H82C 0.9599
C822 H82D 0.9599
C822 H82E 0.9599
C822 H82F 0.9599
C823 H82G 0.9599
C823 H82H 0.9599
C823 H82I 0.9599
F1 C1 1.437(13)
F2 C2 1.365(10)
C1 C2 1.3900
C1 C6 1.3900
C2 C3 1.3900
C3 C4 1.3900
C3 H3 0.9600
C4 C5 1.3900
C4 H4 0.9600
C5 C6 1.3900
C5 H5 0.9600
C6 H6 0.9600
F1A C1A 1.506(7)
F2A C2A 1.285(7)
C1A C2A 1.3900
C1A C6A 1.3900
C2A C3A 1.3900
C3A C4A 1.3900
C3A H3A 0.9600
C4A C5A 1.3900
C4A H4A 0.9600
C5A C6A 1.3900
C5A H5A 0.9600
C6A H6A 0.9600

loop_
_geom_torsion_atom_site_label_1
_geom_torsion_atom_site_label_2
_geom_torsion_atom_site_label_3
_geom_torsion_atom_site_label_4
_geom_torsion
C51 P1 C11 C16 7.7(3)
C31 P1 C11 C16 130.0(3)
C41 P1 C11 C16 -122.1(3)
C51 P1 C11 C12 -174.3(2)
C31 P1 C11 C12 -52.0(3)
C41 P1 C11 C12 55.9(3)
C16 C11 C12 C13 -0.1(5)
P1 C11 C12 C13 -178.1(3)
C16 C11 C12 C121 178.7(3)
P1 C11 C12 C121 0.6(5)
C11 C12 C13 C14 0.3(5)
C121 C12 C13 C14 -178.5(3)
C12 C13 C14 C15 -1.1(5)
C12 C13 C14 C141 179.1(3)
C13 C14 C15 C16 1.6(5)
C141 C14 C15 C16 -178.5(3)
C14 C15 C16 C11 -1.3(5)
C14 C15 C16 C161 177.9(3)
C12 C11 C16 C15 0.5(5)
P1 C11 C16 C15 178.5(2)
C12 C11 C16 C161 -178.6(3)
P1 C11 C16 C161 -0.7(5)
C41 P2 C21 C26 46.0(4)
C32 P2 C21 C26 -60.4(4)
C41 P2 C21 C22 -131.5(3)
C32 P2 C21 C22 122.1(3)
C26 C21 C22 C23 -1.1(6)
P2 C21 C22 C23 176.5(3)
C26 C21 C22 C221 175.9(4)
P2 C21 C22 C221 -6.5(5)
C21 C22 C23 C24 -1.2(6)
C221 C22 C23 C24 -178.4(4)
C22 C23 C24 C25 2.5(7)
C22 C23 C24 C241 -179.6(4)
C23 C24 C25 C26 -1.4(7)
C241 C24 C25 C26 -179.3(4)
C24 C25 C26 C21 -0.9(6)
C24 C25 C26 C261 178.8(4)
C22 C21 C26 C25 2.2(6)
P2 C21 C26 C25 -175.2(3)
C22 C21 C26 C261 -177.5(4)
P2 C21 C26 C261 5.1(6)
C51 P1 C31 C32 -104.5(3)
C41 P1 C31 C32 14.1(3)
C11 P1 C31 C32 127.3(3)
C51 P1 C31 C61 78.6(2)
C41 P1 C31 C61 -162.8(2)
C11 P1 C31 C61 -49.6(3)
C61 C31 C32 C33 -9.5(6)
P1 C31 C32 C33 174.5(3)
C61 C31 C32 P2 155.4(3)
P1 C31 C32 P2 -20.6(3)
C41 P2 C32 C31 16.6(3)
C21 P2 C32 C31 131.2(3)
C41 P2 C32 C33 -177.0(2)
C21 P2 C32 C33 -62.5(3)
C31 C32 C33 C333 -148.1(4)
P2 C32 C33 C333 47.2(4)
C31 C32 C33 C331 -28.4(5)
P2 C32 C33 C331 166.9(3)
C31 C32 C33 C332 93.1(4)
P2 C32 C33 C332 -71.6(3)
C51 P1 C41 C42 -80.7(3)
C31 P1 C41 C42 166.6(3)
C11 P1 C41 C42 50.6(3)
C51 P1 C41 P2 110.50(18)
C31 P1 C41 P2 -2.14(19)
C11 P1 C41 P2 -118.17(17)
C21 P2 C41 C42 71.1(4)
C32 P2 C41 C42 -172.4(3)
C21 P2 C41 P1 -122.83(17)
C32 P2 C41 P1 -6.33(18)
P1 C41 C42 C43 -177.3(3)
P2 C41 C42 C43 -11.8(6)
C41 C42 C43 C432 -3.5(6)
C41 C42 C43 C433 -126.8(5)
C41 C42 C43 C431 117.3(5)
C31 P1 C51 C52 141.7(3)
C41 P1 C51 C52 33.3(3)
C11 P1 C51 C52 -93.4(3)
C31 P1 C51 Al1 -37.32(19)
C41 P1 C51 Al1 -145.77(15)
C11 P1 C51 Al1 87.53(19)
P1 C51 C52 C53 179.9(3)
Al1 C51 C52 C53 -1.5(6)
C51 C52 C53 C531 -95.4(5)
C51 C52 C53 C532 145.7(4)
C51 C52 C53 C533 26.2(6)
Al1 N1 C61 C62 165.2(3)
Al1 N1 C61 C31 -25.3(4)
C32 C31 C61 C62 -52.6(6)
P1 C31 C61 C62 123.5(3)
C32 C31 C61 N1 137.3(4)
P1 C31 C61 N1 -46.6(3)
C61 N1 Al1 C81 -54.6(3)
C61 N1 Al1 C71 170.6(3)
C61 N1 Al1 C51 55.0(3)
C52 C51 Al1 N1 170.2(4)
P1 C51 Al1 N1 -11.15(18)
C52 C51 Al1 C81 -75.9(4)
P1 C51 Al1 C81 102.79(17)
C52 C51 Al1 C71 52.4(4)
P1 C51 Al1 C71 -128.90(16)
N1 Al1 C71 C72 19.4(4)
C81 Al1 C71 C72 -111.8(3)
C51 Al1 C71 C72 127.2(3)
Al1 C71 C72 C721 54.0(4)
Al1 C71 C72 C723 -68.2(4)
Al1 C71 C72 C722 173.4(3)
N1 Al1 C81 C82 -79.8(3)
C71 Al1 C81 C82 52.4(3)
C51 Al1 C81 C82 175.8(3)
Al1 C81 C82 C822 -71.6(4)
Al1 C81 C82 C823 168.0(3)
Al1 C81 C82 C821 49.6(4)
C6 C1 C2 F2 177.6(6)
F1 C1 C2 F2 -0.8(11)
C6 C1 C2 C3 0.0
F1 C1 C2 C3 -178.3(12)
F2 C2 C3 C4 -177.0(8)
C1 C2 C3 C4 0.0
C2 C3 C4 C5 0.0
C3 C4 C5 C6 0.0
C4 C5 C6 C1 0.0
C2 C1 C6 C5 0.0
F1 C1 C6 C5 178.2(13)
C6A C1A C2A F2A -177.1(11)
F1A C1A C2A F2A 2.1(10)
C6A C1A C2A C3A 0.0
F1A C1A C2A C3A 179.2(9)
F2A C2A C3A C4A 176.0(14)
C1A C2A C3A C4A 0.0
C2A C3A C4A C5A 0.0
C3A C4A C5A C6A 0.0
C4A C5A C6A C1A 0.0
C2A C1A C6A C5A 0.0
F1A C1A C6A C5A -179.2(9)
